data_4002803
loop_
_publ_author_name
'Wang, Zhenbin'
'Chu, Iek-Heng'
'Zhou, Fei'
'Ong, Shyue Ping'

_publ_section_title
;
 Electronic Structure Descriptor for the Discovery of Narrow-Band
 Red-Emitting Phosphors
;
_journal_issue 11
_journal_name_full 'Chemistry of Materials'
_journal_page_first 4024
_journal_paper_doi 10.1021/acs.chemmater.6b01496
_journal_volume 28
_journal_year 2016
_chemical_formula_structural Ca2Si5N8
_chemical_formula_sum 'Ca16 N64 Si40'
_space_group_IT_number 61
_symmetry_Int_Tables_number 61
_symmetry_space_group_name_Hall '-P 2ac 2ab'
_symmetry_space_group_name_H-M 'P b c a'
_cell_angle_alpha 90.00000000
_cell_angle_beta 90.00000000
_cell_angle_gamma 90.00000000
_cell_formula_units_Z 8
_cell_length_a 9.71263788
_cell_length_b 13.69531514
_cell_length_c 10.66420399
_cell_volume 1418.527
_cod_data_source_file 50.cif
_cod_data_source_block Ca2Si5N8
_cod_original_cell_volume 1418.52721105
_cod_original_sg_symbol_H-M Pbca
_cod_original_formula_sum 'Ca16 Si40 N64'
_cod_database_code 4002803

loop_
_symmetry_equiv_pos_site_id
_symmetry_equiv_pos_as_xyz
1 'x, y, z'
2 '-x, -y, -z'
3 '-x+1/2, -y, z+1/2'
4 'x+1/2, y, -z+1/2'
5 'x+1/2, -y+1/2, -z'
6 '-x+1/2, y+1/2, z'
7 '-x, y+1/2, -z+1/2'
8 'x, -y+1/2, z+1/2'

loop_
_atom_site_aniso_type_symbol
_atom_site_aniso_U_11
_atom_site_aniso_U_22
_atom_site_aniso_U_33
_atom_site_aniso_U_12
_atom_site_aniso_U_13
_atom_site_aniso_U_23
Ca 0 0 0 0 0 0
Si 0 0 0 0 0 0
N 0 0 0 0 0 0

loop_
_atom_site_type_symbol
_atom_site_label
_atom_site_symmetry_multiplicity
_atom_site_fract_x
_atom_site_fract_y
_atom_site_fract_z
_atom_site_occupancy
Ca Ca1 8 0.059459 0.597210 0.614591 1
Ca Ca2 8 0.154913 0.014873 0.386874 1
Si Si3 8 0.003888 0.708927 0.979162 1
Si Si4 8 0.034653 0.655676 0.256085 1
Si Si5 8 0.151549 0.040695 0.670225 1
Si Si6 8 0.224812 0.150651 0.101145 1
Si Si7 8 0.228286 0.225624 0.835638 1
N N8 8 0.042500 0.097680 0.567732 1
N N9 8 0.055840 0.533173 0.269947 1
N N10 8 0.107258 0.702182 0.116125 1
N N11 8 0.111227 0.722115 0.378721 1
N N12 8 0.132217 0.209386 0.977967 1
N N13 8 0.143361 0.183078 0.245959 1
N N14 8 0.230061 0.027335 0.079606 1
N N15 8 0.248965 0.617918 0.761172 1

_cod_struct_determination_method theoretical
